data_4314899
loop_
_publ_author_name
'Patrick L. Feng'
'Casey J. Stephenson'
'Asma Ajmad'
'Gavin Ogawa'
'Enrique del Barco'
'David N. Hendrickson'

_publ_contact_author_address
;
Department of Chemistry and Biochemistry
University of California-San Diego
La Jolla, CA 92093
USA
;
_publ_contact_author_email dhendrickson@ucsd.edu
_publ_contact_author_name 'David N. Hendrickson'
_publ_section_title
;
 Large Spin-State Changes in Isostructural Cyanate- and Azide-Bridged
 Mn3IIIMn2II Single-Molecule Magnets
;
_journal_name_full 'Inorganic Chemistry'
_journal_page_first 1304
_journal_page_last 1306
_journal_paper_doi 10.1021/ic902298y
_journal_volume 49
_journal_year 2010
_chemical_formula_moiety 'C21 H12 Br2 Mn5 N21 O7, 3(C8 H20 N)'
_chemical_formula_sum 'C45 H75 Br2 Mn5 N24 O7'
_chemical_formula_weight 1498.73
_space_group.centring_type P

_space_group_IT_number 161
_space_group.IT_number 161

_symmetry_cell_setting hexagonal
_symmetry_space_group_name_Hall 'R 3 -2"c'
_symmetry_space_group_name_H-M 'R 3 c :H'
_atom_sites_solution_hydrogens geom
_atom_sites_solution_primary direct
_atom_sites_solution_secondary difmap
_cell_angle_alpha 90.00
_cell_angle_beta 90.00
_cell_angle_gamma 120.00
_cell_formula_units_Z 6
_cell_length_a 13.481(5)
_cell_length_b 13.481(5)
_cell_length_c 60.88(2)
_cell_measurement_reflns_used 4079
_cell_measurement_temperature 100(2)
_cell_measurement_theta_max 27.77
_cell_measurement_theta_min 1.87
_cell_volume 9582(6)
_computing_cell_refinement 'Bruker SMART'
_computing_data_collection 'Bruker SMART'
_computing_data_reduction 'Bruker SAINT'
_computing_molecular_graphics Ortep-32
_computing_publication_material WINGX
_computing_structure_refinement 'SHELXL-97 (Sheldrick, 1997)'
_computing_structure_solution 'SHELXL-97 (Sheldrick, 1997)'
_diffrn_ambient_temperature 100(2)
_diffrn_measured_fraction_theta_full 0.999
_diffrn_measured_fraction_theta_max 0.992
_diffrn_measurement_device_type 'CCD area detector'
_diffrn_measurement_method 'phi and omega scans'
_diffrn_radiation_monochromator graphite
_diffrn_radiation_source 'fine-focus sealed tube'
_diffrn_radiation_type MoK\a
_diffrn_radiation_wavelength 0.71073
_diffrn_reflns_av_R_equivalents 0.0611
_diffrn_reflns_av_sigmaI/netI 0.0373
_diffrn_reflns_limit_h_max 17
_diffrn_reflns_limit_h_min -17
_diffrn_reflns_limit_k_max 17
_diffrn_reflns_limit_k_min -17
_diffrn_reflns_limit_l_max 78
_diffrn_reflns_limit_l_min -50
_diffrn_reflns_number 40270
_diffrn_reflns_theta_full 25.00
_diffrn_reflns_theta_max 27.77
_diffrn_reflns_theta_min 1.87
_exptl_absorpt_coefficient_mu 2.277
_exptl_absorpt_correction_T_max 0.9776
_exptl_absorpt_correction_T_min 0.9144
_exptl_absorpt_correction_type multi-scan
_exptl_absorpt_process_details SADABS
_exptl_crystal_colour green
_exptl_crystal_density_diffrn 1.558
_exptl_crystal_density_method 'not measured'
_exptl_crystal_description prism
_exptl_crystal_F_000 4584
_exptl_crystal_size_max 0.04
_exptl_crystal_size_mid 0.04
_exptl_crystal_size_min 0.01
_refine_diff_density_max 0.589
_refine_diff_density_min -0.488
_refine_diff_density_rms 0.059
_refine_ls_abs_structure_details 'flack h d (1983), acta cryst. a39, 876-881'
_refine_ls_abs_structure_Flack 0.015(7)
_refine_ls_extinction_method none
_refine_ls_goodness_of_fit_ref 1.033
_refine_ls_hydrogen_treatment constr
_refine_ls_matrix_type full
_refine_ls_number_parameters 250
_refine_ls_number_reflns 4079
_refine_ls_number_restraints 1
_refine_ls_restrained_S_all 1.033
_refine_ls_R_factor_all 0.0322
_refine_ls_R_factor_gt 0.0277
_refine_ls_shift/su_max 0.004
_refine_ls_shift/su_mean 0.001
_refine_ls_structure_factor_coef Fsqd
_refine_ls_weighting_details 'calc w=1/[\s^2^(fo^2^)+(0.0438p)^2^+0.0000p] where p=(fo^2^+2fc^2^)/3'
_refine_ls_weighting_scheme calc
_refine_ls_wR_factor_gt 0.0678
_refine_ls_wR_factor_ref 0.0693
_reflns_number_gt 3707
_reflns_number_total 4079
_reflns_threshold_expression >2sigma(i)
_cod_data_source_file ic902298y_si_002_1.cif
_cod_data_source_block 1
_cod_depositor_comments
;
The following automatic conversions were performed:

'_refine_ls_structure_factor_coef' value 'fsqd' changed to 'Fsqd'
according to the built-in table from CIF Core dictionary named
'cif_core.dic' version 2.4.1 from 2010-06-29.

'_atom_site_adp_type'
value 'uani' changed to 'Uani' according to the built-in table from
CIF Core dictionary named 'cif_core.dic' version 2.4.1 from
2010-06-29 (31 time).

'_atom_site_adp_type' value 'uiso' changed to
'Uiso' according to the built-in table from CIF Core dictionary named
'cif_core.dic' version 2.4.1 from 2010-06-29 (25
times).

'_atom_site_refinement_flags' value 'r' changed to 'R'
according to the built-in table from CIF Core dictionary named
'cif_core.dic' version 2.4.1 from 2010-06-29 (25
times).

'_atom_site_refinement_flags' value 's' changed to 'S'
according to the built-in table from CIF Core dictionary named
'cif_core.dic' version 2.4.1 from 2010-06-29 (5 times).

Automatic conversion script
Id: cif_fix_values 1646 2011-03-28 12:23:43Z adriana 

The following automatic conversions were performed:

'_space_group.centring_type' value 'primitive' was replaced with the
value 'P' as specified in the replacement file
'/home/antanas/src/cod-tools/trunk/data/replacement-values/replacement_values.lst'.

Automatic conversion script
Id: cif_fix_values 5642 2017-10-24 12:04:52Z antanas 
;
_cod_original_cell_volume 9583(6)
_cod_original_sg_symbol_H-M 'R 3 c'
_cod_database_code 4314899

loop_
_symmetry_equiv_pos_as_xyz
'x, y, z'
'-y, x-y, z'
'-y, -x, z+1/2'
'-x+y, -x, z'
'x, x-y, z+1/2'
'-x+y, y, z+1/2'
'x+2/3, y+1/3, z+1/3'
'-y+2/3, x-y+1/3, z+1/3'
'-y+2/3, -x+1/3, z+5/6'
'-x+y+2/3, -x+1/3, z+1/3'
'x+2/3, x-y+1/3, z+5/6'
'-x+y+2/3, y+1/3, z+5/6'
'x+1/3, y+2/3, z+2/3'
'-y+1/3, x-y+2/3, z+2/3'
'-y+1/3, -x+2/3, z+7/6'
'-x+y+1/3, -x+2/3, z+2/3'
'x+1/3, x-y+2/3, z+7/6'
'-x+y+1/3, y+2/3, z+7/6'

loop_
_atom_site_label
_atom_site_type_symbol
_atom_site_fract_x
_atom_site_fract_y
_atom_site_fract_z
_atom_site_U_iso_or_equiv
_atom_site_adp_type
_atom_site_occupancy
_atom_site_symmetry_multiplicity
_atom_site_calc_flag
_atom_site_refinement_flags
_atom_site_disorder_assembly
_atom_site_disorder_group
c1 c -0.3228(2) -0.3553(2) 0.21796(4) 0.0303(5) Uani 1 1 d . . .
c2 c -0.3756(2) -0.4708(2) 0.22337(5) 0.0369(6) Uani 1 1 d . . .
h2 h -0.3432 -0.5152 0.2184 0.044 Uiso 1 1 calc R . .
c3 c -0.4754(3) -0.5225(3) 0.23596(5) 0.0403(7) Uani 1 1 d . . .
h3 h -0.5102 -0.6016 0.2395 0.048 Uiso 1 1 calc R . .
c4 c -0.5241(2) -0.4590(3) 0.24334(5) 0.0401(7) Uani 1 1 d . . .
h4 h -0.5916 -0.4943 0.2520 0.048 Uiso 1 1 calc R . .
c5 c -0.4744(2) -0.3451(2) 0.23799(5) 0.0353(6) Uani 1 1 d . . .
h5 h -0.5084 -0.3021 0.2429 0.042 Uiso 1 1 calc R . .
c6 c -0.3732(2) -0.2909(2) 0.22522(4) 0.0308(5) Uani 1 1 d . . .
c7 c -0.3279(2) -0.1723(2) 0.21913(4) 0.0284(5) Uani 1 1 d . . .
h7 h -0.3734 -0.1382 0.2220 0.034 Uiso 1 1 calc R . .
c8 c 0.5706(2) 0.8939(2) 0.17090(5) 0.0350(6) Uani 1 1 d . . .
h8a h 0.5731 0.8270 0.1649 0.042 Uiso 1 1 calc R . .
h8b h 0.6310 0.9290 0.1823 0.042 Uiso 1 1 calc R . .
c9 c 0.4556(3) 0.8518(3) 0.18180(5) 0.0409(6) Uani 1 1 d . . .
h9a h 0.4448 0.7964 0.1933 0.061 Uiso 1 1 calc R . .
h9b h 0.3947 0.8149 0.1708 0.061 Uiso 1 1 calc R . .
h9c h 0.4528 0.9168 0.1883 0.061 Uiso 1 1 calc R . .
c10 c 0.7172(2) 1.0118(3) 0.14432(5) 0.0370(6) Uani 1 1 d . . .
h10a h 0.7710 1.0412 0.1569 0.044 Uiso 1 1 calc R . .
h10b h 0.7148 0.9412 0.1390 0.044 Uiso 1 1 calc R . .
c11 c 0.7641(3) 1.1002(3) 0.12608(6) 0.0476(7) Uani 1 1 d . . .
h11a h 0.8403 1.1146 0.1218 0.071 Uiso 1 1 calc R . .
h11b h 0.7696 1.1716 0.1312 0.071 Uiso 1 1 calc R . .
h11c h 0.7127 1.0714 0.1134 0.071 Uiso 1 1 calc R . .
c12 c 0.5118(2) 0.9317(3) 0.13412(5) 0.0419(6) Uani 1 1 d . . .
h12a h 0.4363 0.9141 0.1400 0.050 Uiso 1 1 calc R . .
h12b h 0.5336 0.9912 0.1227 0.050 Uiso 1 1 calc R . .
c13 c 0.4994(3) 0.8247(4) 0.12344(6) 0.0574(9) Uani 1 1 d . . .
h13a h 0.4411 0.7990 0.1119 0.086 Uiso 1 1 calc R . .
h13b h 0.4761 0.7643 0.1345 0.086 Uiso 1 1 calc R . .
h13c h 0.5728 0.8415 0.1170 0.086 Uiso 1 1 calc R . .
c14 c 0.5958(2) 1.0850(2) 0.16097(5) 0.0386(6) Uani 1 1 d . . .
h14a h 0.6064 1.1358 0.1484 0.046 Uiso 1 1 calc R . .
h14b h 0.5189 1.0596 0.1672 0.046 Uiso 1 1 calc R . .
c15 c 0.6843(3) 1.1539(3) 0.17819(5) 0.0417(7) Uani 1 1 d . . .
h15a h 0.6754 1.2187 0.1827 0.063 Uiso 1 1 calc R . .
h15b h 0.7611 1.1824 0.1721 0.063 Uiso 1 1 calc R . .
h15c h 0.6739 1.1052 0.1909 0.063 Uiso 1 1 calc R . .
mn2 mn 0.0000 0.0000 0.255684(12) 0.03001(17) Uani 1 3 d S . .
n7 n -0.22969(19) -0.11062(17) 0.21009(4) 0.0274(4) Uani 1 1 d . . .
n8 n 0.59873(19) 0.9806(2) 0.15253(4) 0.0334(5) Uani 1 1 d . . .
o1 o 0.0000 0.0000 0.20469(6) 0.0250(6) Uani 1 3 d S . .
o2 o -0.22910(15) -0.31047(14) 0.20557(3) 0.0305(4) Uani 1 1 d . . .
o3 o 0.00377(16) -0.20181(14) 0.20311(3) 0.0288(4) Uani 1 1 d . . .
br1 br 0.0000 0.0000 0.115416(7) 0.03332(12) Uani 1 3 d S . .
br2 br 0.0000 0.0000 0.296020(7) 0.03661(12) Uani 1 3 d S . .
mn1 mn -0.11195(3) -0.15801(3) 0.205663(8) 0.02498(9) Uani 1 1 d . . .
mn3 mn 0.0000 0.0000 0.155935(11) 0.02366(15) Uani 1 3 d S . .
n1 n -0.13611(19) -0.15239(18) 0.16809(4) 0.0278(4) Uani 1 1 d . . .
n2 n -0.22929(19) -0.21719(18) 0.16105(3) 0.0290(5) Uani 1 1 d . . .
n3 n -0.3191(2) -0.2814(2) 0.15477(4) 0.0419(6) Uani 1 1 d . . .
n4 n -0.0947(2) -0.1646(2) 0.24329(4) 0.0328(5) Uani 1 1 d . . .
n5 n -0.0912(2) -0.24260(19) 0.25012(3) 0.0330(5) Uani 1 1 d . . .
n6 n -0.0881(4) -0.3244(3) 0.25636(5) 0.0744(11) Uani 1 1 d . . .

loop_
_atom_site_aniso_label
_atom_site_aniso_U_11
_atom_site_aniso_U_22
_atom_site_aniso_U_33
_atom_site_aniso_U_23
_atom_site_aniso_U_13
_atom_site_aniso_U_12
c1 0.0251(12) 0.0309(13) 0.0273(13) -0.0013(10) -0.0006(9) 0.0084(10)
c2 0.0347(14) 0.0333(14) 0.0375(14) 0.0036(11) 0.0026(11) 0.0132(11)
c3 0.0365(15) 0.0337(14) 0.0375(17) 0.0074(11) 0.0055(12) 0.0077(12)
c4 0.0283(13) 0.0471(16) 0.0324(14) 0.0068(12) 0.0051(11) 0.0096(13)
c5 0.0291(13) 0.0412(15) 0.0313(13) -0.0001(11) 0.0015(10) 0.0144(12)
c6 0.0272(12) 0.0346(13) 0.0258(11) -0.0004(10) 0.0023(9) 0.0118(10)
c7 0.0268(12) 0.0327(13) 0.0264(12) -0.0020(9) 0.0005(10) 0.0153(10)
c8 0.0325(14) 0.0324(14) 0.0389(14) -0.0007(11) -0.0031(11) 0.0153(11)
c9 0.0409(16) 0.0440(16) 0.0368(15) 0.0017(12) 0.0020(12) 0.0205(14)
c10 0.0304(13) 0.0445(16) 0.0415(14) 0.0014(12) 0.0014(11) 0.0226(12)
c11 0.0404(16) 0.0573(19) 0.0508(19) 0.0097(15) 0.0110(14) 0.0287(15)
c12 0.0336(15) 0.0577(18) 0.0377(15) -0.0022(13) -0.0057(11) 0.0253(14)
c13 0.0482(18) 0.075(3) 0.0493(19) -0.0245(17) -0.0151(16) 0.0308(17)
c14 0.0380(15) 0.0378(15) 0.0437(16) 0.0044(12) 0.0039(12) 0.0218(13)
c15 0.0403(15) 0.0359(15) 0.0472(17) -0.0039(13) -0.0019(13) 0.0177(13)
mn2 0.0312(2) 0.0312(2) 0.0276(4) 0.000 0.000 0.01560(12)
n7 0.0293(11) 0.0241(10) 0.0273(11) -0.0014(8) -0.0005(9) 0.0121(9)
n8 0.0302(11) 0.0402(13) 0.0339(11) 0.0007(9) -0.0017(9) 0.0206(10)
o1 0.0216(8) 0.0216(8) 0.0317(15) 0.000 0.000 0.0108(4)
o2 0.0310(9) 0.0245(8) 0.0320(9) -0.0003(7) 0.0063(8) 0.0108(7)
o3 0.0284(8) 0.0257(9) 0.0331(10) -0.0021(7) 0.0007(7) 0.0142(8)
br1 0.03823(17) 0.03823(17) 0.0235(2) 0.000 0.000 0.01912(9)
br2 0.04011(18) 0.04011(18) 0.0296(3) 0.000 0.000 0.02006(9)
mn1 0.02407(18) 0.02315(16) 0.02684(16) 0.00025(14) 0.00241(14) 0.01116(15)
mn3 0.0232(2) 0.0232(2) 0.0246(4) 0.000 0.000 0.01158(10)
n1 0.0271(11) 0.0263(11) 0.0275(11) 0.0000(8) 0.0006(9) 0.0114(9)
n2 0.0332(12) 0.0275(11) 0.0275(11) 0.0019(8) 0.0044(9) 0.0160(10)
n3 0.0279(12) 0.0362(13) 0.0511(15) -0.0065(11) -0.0057(10) 0.0080(10)
n4 0.0369(12) 0.0290(12) 0.0321(13) -0.0023(9) 0.0014(10) 0.0162(10)
n5 0.0447(13) 0.0309(12) 0.0175(10) 0.0004(8) 0.0096(9) 0.0145(10)
n6 0.144(4) 0.065(2) 0.0442(16) 0.0100(15) 0.0223(19) 0.075(2)

loop_
_atom_type_symbol
_atom_type_description
_atom_type_scat_dispersion_real
_atom_type_scat_dispersion_imag
_atom_type_scat_source
c c 0.0033 0.0016 'international tables vol c tables 4.2.6.8 and 6.1.1.4'
h h 0.0000 0.0000 'international tables vol c tables 4.2.6.8 and 6.1.1.4'
br br -0.2901 2.4595 'international tables vol c tables 4.2.6.8 and 6.1.1.4'
mn mn 0.3368 0.7283 'international tables vol c tables 4.2.6.8 and 6.1.1.4'
n n 0.0061 0.0033 'international tables vol c tables 4.2.6.8 and 6.1.1.4'
o o 0.0106 0.0060 'international tables vol c tables 4.2.6.8 and 6.1.1.4'

loop_
_geom_angle_atom_site_label_1
_geom_angle_atom_site_label_2
_geom_angle_atom_site_label_3
_geom_angle
_geom_angle_site_symmetry_1
_geom_angle_site_symmetry_3
_geom_angle_publ_flag
o2 c1 c2 118.8(2) . . ?
o2 c1 c6 122.5(2) . . ?
c2 c1 c6 118.7(2) . . ?
c1 c2 c3 121.1(3) . . ?
c1 c2 h2 119.5 . . ?
c3 c2 h2 119.5 . . ?
c4 c3 c2 120.3(3) . . ?
c4 c3 h3 119.8 . . ?
c2 c3 h3 119.8 . . ?
c5 c4 c3 119.7(3) . . ?
c5 c4 h4 120.1 . . ?
c3 c4 h4 120.1 . . ?
c4 c5 c6 120.9(3) . . ?
c4 c5 h5 119.5 . . ?
c6 c5 h5 119.5 . . ?
c1 c6 c5 119.3(2) . . ?
c1 c6 c7 122.1(2) . . ?
c5 c6 c7 118.6(2) . . ?
n7 c7 c6 123.8(2) . . ?
n7 c7 h7 118.1 . . ?
c6 c7 h7 118.1 . . ?
c9 c8 n8 115.2(2) . . ?
c9 c8 h8a 108.5 . . ?
n8 c8 h8a 108.5 . . ?
c9 c8 h8b 108.5 . . ?
n8 c8 h8b 108.5 . . ?
h8a c8 h8b 107.5 . . ?
c8 c9 h9a 109.5 . . ?
c8 c9 h9b 109.5 . . ?
h9a c9 h9b 109.5 . . ?
c8 c9 h9c 109.5 . . ?
h9a c9 h9c 109.5 . . ?
h9b c9 h9c 109.5 . . ?
c11 c10 n8 115.3(2) . . ?
c11 c10 h10a 108.5 . . ?
n8 c10 h10a 108.5 . . ?
c11 c10 h10b 108.5 . . ?
n8 c10 h10b 108.5 . . ?
h10a c10 h10b 107.5 . . ?
c10 c11 h11a 109.5 . . ?
c10 c11 h11b 109.5 . . ?
h11a c11 h11b 109.5 . . ?
c10 c11 h11c 109.5 . . ?
h11a c11 h11c 109.5 . . ?
h11b c11 h11c 109.5 . . ?
c13 c12 n8 115.2(2) . . ?
c13 c12 h12a 108.5 . . ?
n8 c12 h12a 108.5 . . ?
c13 c12 h12b 108.5 . . ?
n8 c12 h12b 108.5 . . ?
h12a c12 h12b 107.5 . . ?
c12 c13 h13a 109.5 . . ?
c12 c13 h13b 109.5 . . ?
h13a c13 h13b 109.5 . . ?
c12 c13 h13c 109.5 . . ?
h13a c13 h13c 109.5 . . ?
h13b c13 h13c 109.5 . . ?
c15 c14 n8 115.2(2) . . ?
c15 c14 h14a 108.5 . . ?
n8 c14 h14a 108.5 . . ?
c15 c14 h14b 108.5 . . ?
n8 c14 h14b 108.5 . . ?
h14a c14 h14b 107.5 . . ?
c14 c15 h15a 109.5 . . ?
c14 c15 h15b 109.5 . . ?
h15a c15 h15b 109.5 . . ?
c14 c15 h15c 109.5 . . ?
h15a c15 h15c 109.5 . . ?
h15b c15 h15c 109.5 . . ?
n4 mn2 n4 107.52(8) . 2 ?
n4 mn2 n4 107.52(8) . 4 ?
n4 mn2 n4 107.52(8) 2 4 ?
n4 mn2 br2 111.36(7) . . ?
n4 mn2 br2 111.36(7) 2 . ?
n4 mn2 br2 111.36(7) 4 . ?
c7 n7 o3 116.0(2) . 4 ?
c7 n7 mn1 125.15(18) . . ?
o3 n7 mn1 118.83(15) 4 . ?
c12 n8 c10 110.8(2) . . ?
c12 n8 c14 106.3(2) . . ?
c10 n8 c14 111.5(2) . . ?
c12 n8 c8 111.6(2) . . ?
c10 n8 c8 106.2(2) . . ?
c14 n8 c8 110.6(2) . . ?
mn1 o1 mn1 119.903(14) 2 . ?
mn1 o1 mn1 119.903(14) 2 4 ?
mn1 o1 mn1 119.903(14) . 4 ?
c1 o2 mn1 126.05(15) . . ?
n7 o3 mn1 113.94(13) 2 . ?
o2 mn1 o1 175.83(9) . . ?
o2 mn1 o3 91.79(7) . . ?
o1 mn1 o3 91.72(6) . . ?
o2 mn1 n7 89.00(8) . . ?
o1 mn1 n7 87.62(6) . . ?
o3 mn1 n7 176.79(9) . . ?
o2 mn1 n4 90.38(8) . . ?
o1 mn1 n4 92.03(13) . . ?
o3 mn1 n4 87.45(8) . . ?
n7 mn1 n4 89.43(9) . . ?
o2 mn1 n1 88.72(7) . . ?
o1 mn1 n1 88.76(13) . . ?
o3 mn1 n1 94.53(8) . . ?
n7 mn1 n1 88.60(9) . . ?
n4 mn1 n1 177.85(10) . . ?
n1 mn3 n1 108.17(7) 2 4 ?
n1 mn3 n1 108.17(7) 2 . ?
n1 mn3 n1 108.17(7) 4 . ?
n1 mn3 br1 110.74(6) 2 . ?
n1 mn3 br1 110.74(6) 4 . ?
n1 mn3 br1 110.74(6) . . ?
n2 n1 mn3 132.62(18) . . ?
n2 n1 mn1 116.36(16) . . ?
mn3 n1 mn1 108.25(9) . . ?
n3 n2 n1 178.1(3) . . ?
n5 n4 mn2 124.1(2) . . ?
n5 n4 mn1 116.32(19) . . ?
mn2 n4 mn1 109.88(11) . . ?
n4 n5 n6 177.6(3) . . ?

loop_
_geom_bond_atom_site_label_1
_geom_bond_atom_site_label_2
_geom_bond_distance
_geom_bond_site_symmetry_2
_geom_bond_publ_flag
c1 o2 1.329(3) . ?
c1 c2 1.390(4) . ?
c1 c6 1.414(4) . ?
c2 c3 1.394(4) . ?
c2 h2 0.9500 . ?
c3 c4 1.389(5) . ?
c3 h3 0.9500 . ?
c4 c5 1.372(4) . ?
c4 h4 0.9500 . ?
c5 c6 1.415(4) . ?
c5 h5 0.9500 . ?
c6 c7 1.445(4) . ?
c7 n7 1.283(3) . ?
c7 h7 0.9500 . ?
c8 c9 1.512(4) . ?
c8 n8 1.522(3) . ?
c8 h8a 0.9900 . ?
c8 h8b 0.9900 . ?
c9 h9a 0.9800 . ?
c9 h9b 0.9800 . ?
c9 h9c 0.9800 . ?
c10 c11 1.516(4) . ?
c10 n8 1.518(3) . ?
c10 h10a 0.9900 . ?
c10 h10b 0.9900 . ?
c11 h11a 0.9800 . ?
c11 h11b 0.9800 . ?
c11 h11c 0.9800 . ?
c12 c13 1.513(5) . ?
c12 n8 1.514(4) . ?
c12 h12a 0.9900 . ?
c12 h12b 0.9900 . ?
c13 h13a 0.9800 . ?
c13 h13b 0.9800 . ?
c13 h13c 0.9800 . ?
c14 c15 1.509(4) . ?
c14 n8 1.518(4) . ?
c14 h14a 0.9900 . ?
c14 h14b 0.9900 . ?
c15 h15a 0.9800 . ?
c15 h15b 0.9800 . ?
c15 h15c 0.9800 . ?
mn2 n4 2.071(2) . ?
mn2 n4 2.071(2) 2 ?
mn2 n4 2.071(2) 4 ?
mn2 br2 2.4557(12) . ?
n7 o3 1.376(3) 4 ?
n7 mn1 2.004(2) . ?
o1 mn1 1.8984(8) 2 ?
o1 mn1 1.8984(8) . ?
o1 mn1 1.8984(8) 4 ?
o2 mn1 1.8636(18) . ?
o3 n7 1.376(3) 2 ?
o3 mn1 1.9307(19) . ?
br1 mn3 2.4669(11) . ?
mn1 n4 2.309(3) . ?
mn1 n1 2.317(2) . ?
mn3 n1 2.089(2) 2 ?
mn3 n1 2.089(2) 4 ?
mn3 n1 2.089(2) . ?
n1 n2 1.195(3) . ?
n2 n3 1.146(3) . ?
n4 n5 1.153(3) . ?
n5 n6 1.187(4) . ?
